data_4304852
loop_
_publ_author_name
'Debabrata Maiti'
'Julia S. Woertink'
'Amy A. Narducci Sarjeant'
'Edward I. Solomon'
'Kenneth D. Karlin'

_publ_section_title
;
Copper Dioxygen Adducts: Formation of Bis(\m-oxo)dicopper(III) versus
(\m-1,2)Peroxodicopper(II) Complexes with Small Changes in One
Pyridyl-Ligand Substituent
;
_journal_name_full 'Inorganic Chemistry'
_journal_page_first 3787
_journal_page_last 3800
_journal_paper_doi 10.1021/ic702437c
_journal_volume 47
_journal_year 2008
_chemical_formula_moiety 'C52 H30 B Cl Cu F20 N4'
_chemical_formula_sum 'C52 H30 B Cl Cu F20 N4'
_chemical_formula_weight 1200.60
_chemical_name_systematic
; 
 ? 
;
_space_group_IT_number 2
_symmetry_cell_setting triclinic
_symmetry_space_group_name_Hall '-P 1'
_symmetry_space_group_name_H-M 'P -1'
_atom_sites_solution_hydrogens geom
_atom_sites_solution_primary direct
_atom_sites_solution_secondary difmap
_audit_creation_date
;
'Tue Jul 19 09:54:02 2005'
;
_audit_creation_method SHELXL-97
_cell_angle_alpha 73.307(10)
_cell_angle_beta 72.594(10)
_cell_angle_gamma 79.941(10)
_cell_formula_units_Z 2
_cell_length_a 12.1225(14)
_cell_length_b 13.9487(16)
_cell_length_c 15.6593(17)
_cell_measurement_reflns_used 6916
_cell_measurement_temperature 110
_cell_measurement_theta_max 26.4991
_cell_measurement_theta_min 4.0424
_cell_volume 2408.7(5)
_computing_cell_refinement 'Oxford Diffraction CrysAlis RED'
_computing_data_collection 'Oxford Diffraction CrysAlis CCD'
_computing_data_reduction 'Oxford Diffraction CrysAlis RED'
_computing_molecular_graphics 'Sheldrick, G.M. (2000). SHELXTL v6.10.'
_computing_publication_material 'Sheldrick, G.M. (2000). SHELXTL v6.10.'
_computing_structure_refinement 'Sheldrick, G.M. (2000). SHELXTL v6.10.'
_computing_structure_solution 'Sheldrick, G.M. (2000). SHELXTL v6.10.'
_diffrn_ambient_temperature 110
_diffrn_detector_area_resol_mean 15.9890
_diffrn_measured_fraction_theta_full 0.995
_diffrn_measured_fraction_theta_max 0.995
_diffrn_measurement_details 'see scan set'
_diffrn_measurement_device Kappa
_diffrn_measurement_device_type Xcalibur3
_diffrn_measurement_method ' omega scans'
_diffrn_orient_matrix_UB_11 0.0383516684
_diffrn_orient_matrix_UB_12 0.0350462515
_diffrn_orient_matrix_UB_13 -0.0040468354
_diffrn_orient_matrix_UB_21 0.0481760934
_diffrn_orient_matrix_UB_22 -0.0336086314
_diffrn_orient_matrix_UB_23 -0.0152493829
_diffrn_orient_matrix_UB_31 -0.0019927328
_diffrn_orient_matrix_UB_32 0.0220759956
_diffrn_orient_matrix_UB_33 -0.0464196798
_diffrn_radiation_monochromator graphite
_diffrn_radiation_source 'Enhance (Mo) X-ray Source'
_diffrn_radiation_type 'Mo K\a'
_diffrn_radiation_wavelength 0.71073
_diffrn_reflns_av_R_equivalents 0.0452
_diffrn_reflns_av_sigmaI/netI 0.0569
_diffrn_reflns_limit_h_max 15
_diffrn_reflns_limit_h_min -15
_diffrn_reflns_limit_k_max 17
_diffrn_reflns_limit_k_min -17
_diffrn_reflns_limit_l_max 19
_diffrn_reflns_limit_l_min -19
_diffrn_reflns_number 24284
_diffrn_reflns_resolution_max 0.79
_diffrn_reflns_theta_full 26.56
_diffrn_reflns_theta_max 26.56
_diffrn_reflns_theta_min 4.05
_diffrn_source_current 40
_diffrn_source_power 2
_diffrn_source_voltage 50
_exptl_absorpt_coefficient_mu 0.63030
_exptl_absorpt_correction_T_max 0.97664
_exptl_absorpt_correction_T_min 0.85785
_exptl_absorpt_correction_type numerical
_exptl_absorpt_process_details
;
CrysAlis RED, Oxford Diffraction Ltd.,
Version 1.171.27p5 beta (release 01-04-2005 CrysAlis171 .NET)
(compiled Apr  1 2005,17:53:34)
Analytical numeric absorption correction using a multifaceted crystal
model based on expressions derived by R.C. Clark & J.S. Reid.
;
_exptl_crystal_colour blue
_exptl_crystal_density_diffrn 1.655
_exptl_crystal_density_method 'not measured'
_exptl_crystal_description plate
_exptl_crystal_F_000 1202
_exptl_crystal_size_max 0.23719
_exptl_crystal_size_mid 0.09827
_exptl_crystal_size_min 0.01720
_refine_diff_density_max 0.937
_refine_diff_density_min -0.621
_refine_diff_density_rms 0.089
_refine_ls_extinction_method none
_refine_ls_goodness_of_fit_ref 1.103
_refine_ls_hydrogen_treatment constr
_refine_ls_matrix_type full
_refine_ls_number_parameters 715
_refine_ls_number_reflns 9999
_refine_ls_number_restraints 0
_refine_ls_restrained_S_all 1.103
_refine_ls_R_factor_all 0.0829
_refine_ls_R_factor_gt 0.0557
_refine_ls_shift/su_max 0.001
_refine_ls_shift/su_mean 0.000
_refine_ls_structure_factor_coef Fsqd
_refine_ls_weighting_details 'calc w=1/[\s^2^(Fo^2^)+(0.0840P)^2^+0.0000P] where P=(Fo^2^+2Fc^2^)/3'
_refine_ls_weighting_scheme calc
_refine_ls_wR_factor_gt 0.1386
_refine_ls_wR_factor_ref 0.1585
_reflns_number_gt 7105
_reflns_number_total 9999
_reflns_threshold_expression >2sigma(I)
_cod_data_source_file ic702437c-file003.cif
_cod_data_source_block x0146
_cod_depositor_comments
;
The following automatic conversions were performed:
'_symmetry_cell_setting' value 'Triclinic' changed to 'triclinic'
according to '/home/saulius/struct/CIF-dictionaries/cif_core.dic'
dictionary named 'cif_core.dic' version 2.4.1 from 2010-06-29.

Automatic conversion script
Id: cif_fix_enum 1527 2010-12-29 10:47:43Z saulius 
;
_cod_original_sg_symbol_H-M 'P -1 '
_cod_database_code 4304852
_audit_creation_method_reference
;
CrysAlis RED, Oxford Diffraction Ltd.,
Version 1.171.27p5 beta (release 01-04-2005 CrysAlis171 .NET)
(compiled Apr  1 2005,17:53:34)
;
_computing_data_collection_reference
;
CrysAlis CCD, Oxford Diffraction Ltd.,
Version 1.171.27p5 beta (release 01-04-2005 CrysAlis171 .NET)
(compiled Apr  1 2005,17:53:34)
;
_computing_cell_refinment_reference
;
CrysAlis RED, Oxford Diffraction Ltd.,
Version 1.171.27p5 beta (release 01-04-2005 CrysAlis171 .NET)
(compiled Apr  1 2005,17:53:34)
;
_computing_data_reduction_reference
;
CrysAlis RED, Oxford Diffraction Ltd.,
Version 1.171.27p5 beta (release 01-04-2005 CrysAlis171 .NET)
(compiled Apr  1 2005,17:53:34)
;
_cell_measurement_resolution_max 0.80
_jhu_your_name_here 'Dr. Amy A Sarjeant'
_jhu_your_lab_here 'NCB 240'
_jhu_your_phone_number_here x6-8569
_jhu_your_email_here xray@jhu.edu
_jhu_institutional_source 'Karlin Lab'
_jhu_submitting_scientist 'Debabrata Maiti'
_jhu_scientist_phone x6-6557
_jhu_scientist_email dmaiti1@jhu.edu
_jhu_identifying_number x0146
_jhu_xray_labbook 101
_jhu_crystalization_labbook 6TBPTMPA
_jhu_crystalization_solvent 'Methylene Chloride'
_jhu_crystalization_method Evaporation
_jhu_diffraction_detector_distance 50
_jhu_quality_factor 2

loop_
_symmetry_equiv_pos_as_xyz
'x, y, z'
'-x, -y, -z'

loop_
_atom_site_label
_atom_site_type_symbol
_atom_site_fract_x
_atom_site_fract_y
_atom_site_fract_z
_atom_site_U_iso_or_equiv
_atom_site_adp_type
_atom_site_occupancy
_atom_site_symmetry_multiplicity
_atom_site_calc_flag
_atom_site_refinement_flags
_atom_site_disorder_assembly
_atom_site_disorder_group
Cu1 Cu 0.11804(3) 0.46156(3) 0.06442(3) 0.02199(13) Uani 1 1 d . . .
Cl1 Cl -0.00424(7) 0.60356(6) 0.04954(5) 0.02390(19) Uani 1 1 d . . .
N1 N 0.0139(2) 0.3776(2) 0.17268(18) 0.0215(6) Uani 1 1 d . . .
N2 N 0.2249(2) 0.32713(19) 0.06461(18) 0.0202(6) Uani 1 1 d . . .
N3 N 0.2424(2) 0.5105(2) -0.04891(18) 0.0227(6) Uani 1 1 d . . .
N4 N 0.2210(2) 0.4508(2) 0.18516(19) 0.0234(6) Uani 1 1 d . . .
C1 C -0.0782(3) 0.4105(3) 0.2340(2) 0.0255(7) Uani 1 1 d . . .
H1A H -0.1009 0.4807 0.2240 0.031 Uiso 1 1 calc R . .
C2 C -0.1409(3) 0.3459(3) 0.3109(2) 0.0302(8) Uani 1 1 d . . .
H2A H -0.2062 0.3712 0.3526 0.036 Uiso 1 1 calc R . .
C3 C -0.1072(3) 0.2440(3) 0.3261(2) 0.0333(9) Uani 1 1 d . . .
H3A H -0.1486 0.1983 0.3789 0.040 Uiso 1 1 calc R . .
C4 C -0.0122(3) 0.2090(3) 0.2636(2) 0.0286(8) Uani 1 1 d . . .
H4A H 0.0122 0.1391 0.2731 0.034 Uiso 1 1 calc R . .
C5 C 0.0469(3) 0.2775(2) 0.1869(2) 0.0212(7) Uani 1 1 d . . .
C6 C 0.1473(3) 0.2460(2) 0.1125(2) 0.0228(7) Uani 1 1 d . . .
H6A H 0.1920 0.1850 0.1407 0.027 Uiso 1 1 calc R . .
H6B H 0.1168 0.2293 0.0670 0.027 Uiso 1 1 calc R . .
C7 C 0.2790(3) 0.3307(2) -0.0356(2) 0.0222(7) Uani 1 1 d . . .
H7A H 0.2232 0.3135 -0.0626 0.027 Uiso 1 1 calc R . .
H7B H 0.3487 0.2817 -0.0427 0.027 Uiso 1 1 calc R . .
C8 C 0.3123(3) 0.4364(2) -0.0846(2) 0.0232(7) Uani 1 1 d . . .
C9 C 0.4049(3) 0.4577(3) -0.1622(3) 0.0322(8) Uani 1 1 d . . .
H9A H 0.4531 0.4049 -0.1862 0.039 Uiso 1 1 calc R . .
C10 C 0.4260(3) 0.5567(3) -0.2042(3) 0.0374(9) Uani 1 1 d . . .
H10A H 0.4892 0.5728 -0.2574 0.045 Uiso 1 1 calc R . .
C11 C 0.3541(3) 0.6327(3) -0.1680(3) 0.0381(9) Uani 1 1 d . . .
H11A H 0.3672 0.7012 -0.1960 0.046 Uiso 1 1 calc R . .
C12 C 0.2635(3) 0.6064(3) -0.0907(2) 0.0296(8) Uani 1 1 d . . .
H12A H 0.2139 0.6582 -0.0660 0.036 Uiso 1 1 calc R . .
C13 C 0.3196(3) 0.3205(3) 0.1092(2) 0.0249(7) Uani 1 1 d . . .
H13A H 0.3823 0.3602 0.0646 0.030 Uiso 1 1 calc R . .
H13B H 0.3525 0.2495 0.1249 0.030 Uiso 1 1 calc R . .
C14 C 0.2788(3) 0.3582(3) 0.1952(2) 0.0263(8) Uani 1 1 d . . .
C15 C 0.3048(3) 0.3038(3) 0.2768(2) 0.0288(8) Uani 1 1 d . . .
H15A H 0.3438 0.2379 0.2818 0.035 Uiso 1 1 calc R . .
C16 C 0.2731(3) 0.3470(3) 0.3513(2) 0.0303(8) Uani 1 1 d . . .
H16A H 0.2923 0.3123 0.4075 0.036 Uiso 1 1 calc R . .
C17 C 0.2132(3) 0.4412(3) 0.3420(2) 0.0293(8) Uani 1 1 d . . .
H17A H 0.1902 0.4720 0.3922 0.035 Uiso 1 1 calc R . .
C18 C 0.1863(3) 0.4916(2) 0.2581(2) 0.0242(7) Uani 1 1 d . . .
C19 C 0.1215(3) 0.5930(3) 0.2447(2) 0.0245(7) Uani 1 1 d . . .
C20 C 0.0263(3) 0.6187(3) 0.3120(2) 0.0284(8) Uani 1 1 d . . .
H20A H 0.0023 0.5710 0.3694 0.034 Uiso 1 1 calc R . .
C21 C -0.0351(3) 0.7139(3) 0.2965(3) 0.0307(8) Uani 1 1 d . . .
H21A H -0.1011 0.7296 0.3432 0.037 Uiso 1 1 calc R . .
C22 C -0.0013(3) 0.7862(3) 0.2138(2) 0.0268(8) Uani 1 1 d . . .
C23 C 0.0964(3) 0.7596(3) 0.1462(2) 0.0269(8) Uani 1 1 d . . .
H23A H 0.1225 0.8077 0.0895 0.032 Uiso 1 1 calc R . .
C24 C 0.1546(3) 0.6651(3) 0.1612(2) 0.0265(8) Uani 1 1 d . . .
H24A H 0.2187 0.6483 0.1137 0.032 Uiso 1 1 calc R . .
C25 C -0.0668(3) 0.8917(3) 0.1925(3) 0.0344(9) Uani 1 1 d . . .
C26 C -0.1195(4) 0.9015(3) 0.1121(3) 0.0443(10) Uani 1 1 d . . .
H26A H -0.0574 0.8911 0.0577 0.066 Uiso 1 1 calc R . .
H26B H -0.1602 0.9688 0.0972 0.066 Uiso 1 1 calc R . .
H26C H -0.1745 0.8509 0.1300 0.066 Uiso 1 1 calc R . .
C27 C 0.0177(4) 0.9715(3) 0.1669(3) 0.0410(10) Uani 1 1 d . . .
H27A H 0.0800 0.9633 0.1120 0.061 Uiso 1 1 calc R . .
H27B H 0.0512 0.9637 0.2186 0.061 Uiso 1 1 calc R . .
H27C H -0.0240 1.0386 0.1539 0.061 Uiso 1 1 calc R . .
C28 C -0.1661(3) 0.9085(3) 0.2765(3) 0.0417(10) Uani 1 1 d . . .
H28A H -0.1352 0.8958 0.3303 0.063 Uiso 1 1 calc R . .
H28B H -0.2249 0.8623 0.2898 0.063 Uiso 1 1 calc R . .
H28C H -0.2014 0.9780 0.2630 0.063 Uiso 1 1 calc R . .
B1 B 0.6254(3) 0.1491(3) 0.6708(2) 0.0184(7) Uani 1 1 d . . .
F1 F 0.62868(16) 0.27238(14) 0.48484(12) 0.0267(4) Uani 1 1 d . . .
F2 F 0.46935(19) 0.41587(16) 0.43187(14) 0.0379(5) Uani 1 1 d . . .
F3 F 0.27267(19) 0.46610(16) 0.55899(16) 0.0450(6) Uani 1 1 d . . .
F4 F 0.24555(17) 0.37149(16) 0.74155(15) 0.0357(5) Uani 1 1 d . . .
F5 F 0.40219(15) 0.23044(14) 0.79648(12) 0.0248(4) Uani 1 1 d . . .
F6 F 0.82147(16) -0.00397(14) 0.65699(14) 0.0297(5) Uani 1 1 d . . .
F7 F 1.04304(16) 0.02031(16) 0.57171(15) 0.0376(5) Uani 1 1 d . . .
F8 F 1.11320(17) 0.20819(19) 0.48674(16) 0.0471(6) Uani 1 1 d . . .
F9 F 0.95328(18) 0.37227(17) 0.49117(14) 0.0388(5) Uani 1 1 d . . .
F10 F 0.73147(16) 0.35119(14) 0.57757(13) 0.0273(4) Uani 1 1 d . . .
F11 F 0.72980(16) 0.06103(15) 0.50019(13) 0.0292(5) Uani 1 1 d . . .
F12 F 0.66000(18) -0.09603(16) 0.47495(14) 0.0374(5) Uani 1 1 d . . .
F13 F 0.47772(19) -0.19124(15) 0.60044(16) 0.0404(6) Uani 1 1 d . . .
F14 F 0.35902(17) -0.11807(14) 0.75004(15) 0.0357(5) Uani 1 1 d . . .
F15 F 0.42555(15) 0.04128(14) 0.77588(12) 0.0264(4) Uani 1 1 d . . .
F16 F 0.64105(16) -0.05801(13) 0.81262(13) 0.0286(5) Uani 1 1 d . . .
F17 F 0.65020(17) -0.08523(15) 0.98401(13) 0.0355(5) Uani 1 1 d . . .
F18 F 0.6293(2) 0.07594(18) 1.05642(13) 0.0419(6) Uani 1 1 d . . .
F19 F 0.60353(17) 0.26567(16) 0.94983(13) 0.0341(5) Uani 1 1 d . . .
F20 F 0.61911(16) 0.29637(13) 0.77010(12) 0.0253(4) Uani 1 1 d . . .
C101 C 0.5267(3) 0.2432(2) 0.6441(2) 0.0184(7) Uani 1 1 d . . .
C102 C 0.5351(3) 0.2940(2) 0.5513(2) 0.0229(7) Uani 1 1 d . . .
C103 C 0.4527(3) 0.3681(3) 0.5226(2) 0.0286(8) Uani 1 1 d . . .
C104 C 0.3545(3) 0.3942(3) 0.5851(3) 0.0303(8) Uani 1 1 d . . .
C105 C 0.3402(3) 0.3462(2) 0.6777(2) 0.0261(8) Uani 1 1 d . . .
C106 C 0.4245(3) 0.2728(2) 0.7046(2) 0.0204(7) Uani 1 1 d . . .
C107 C 0.7617(3) 0.1715(2) 0.6175(2) 0.0216(7) Uani 1 1 d . . .
C108 C 0.8486(3) 0.0920(3) 0.6151(2) 0.0236(7) Uani 1 1 d . . .
C109 C 0.9646(3) 0.1025(3) 0.5718(2) 0.0278(8) Uani 1 1 d . . .
C110 C 0.9997(3) 0.1962(3) 0.5288(2) 0.0318(9) Uani 1 1 d . . .
C111 C 0.9200(3) 0.2792(3) 0.5313(2) 0.0281(8) Uani 1 1 d . . .
C112 C 0.8040(3) 0.2654(3) 0.5763(2) 0.0259(8) Uani 1 1 d . . .
C113 C 0.5858(3) 0.0553(2) 0.6440(2) 0.0191(7) Uani 1 1 d . . .
C114 C 0.6381(3) 0.0183(2) 0.5666(2) 0.0229(7) Uani 1 1 d . . .
C115 C 0.6036(3) -0.0630(3) 0.5509(2) 0.0281(8) Uani 1 1 d . . .
C116 C 0.5101(3) -0.1107(2) 0.6135(2) 0.0266(8) Uani 1 1 d . . .
C117 C 0.4516(3) -0.0732(2) 0.6886(2) 0.0265(8) Uani 1 1 d . . .
C118 C 0.4884(3) 0.0086(2) 0.7005(2) 0.0228(7) Uani 1 1 d . . .
C119 C 0.6251(3) 0.1220(2) 0.7814(2) 0.0199(7) Uani 1 1 d . . .
C120 C 0.6354(3) 0.0271(2) 0.8407(2) 0.0236(7) Uani 1 1 d . . .
C121 C 0.6389(3) 0.0096(3) 0.9318(2) 0.0253(8) Uani 1 1 d . . .
C122 C 0.6294(3) 0.0900(3) 0.9678(2) 0.0283(8) Uani 1 1 d . . .
C123 C 0.6189(3) 0.1854(3) 0.9129(2) 0.0266(8) Uani 1 1 d . . .
C124 C 0.6226(3) 0.1992(2) 0.8214(2) 0.0234(7) Uani 1 1 d . . .

loop_
_atom_site_aniso_label
_atom_site_aniso_U_11
_atom_site_aniso_U_22
_atom_site_aniso_U_33
_atom_site_aniso_U_23
_atom_site_aniso_U_13
_atom_site_aniso_U_12
Cu1 0.0206(2) 0.0153(2) 0.0238(2) -0.00175(16) -0.00188(16) 0.00247(15)
Cl1 0.0253(4) 0.0165(4) 0.0276(4) -0.0052(3) -0.0081(3) 0.0052(3)
N1 0.0218(14) 0.0195(14) 0.0213(14) -0.0031(11) -0.0061(11) 0.0008(11)
N2 0.0215(14) 0.0132(13) 0.0202(13) -0.0028(11) 0.0014(11) -0.0018(11)
N3 0.0227(14) 0.0177(14) 0.0243(14) -0.0028(11) -0.0050(11) 0.0002(11)
N4 0.0207(14) 0.0194(14) 0.0279(15) -0.0029(12) -0.0067(12) -0.0012(11)
C1 0.0225(17) 0.0246(18) 0.0265(18) -0.0049(14) -0.0055(14) 0.0007(14)
C2 0.0239(18) 0.036(2) 0.0240(18) -0.0064(16) 0.0015(14) 0.0002(15)
C3 0.037(2) 0.035(2) 0.0222(18) -0.0020(16) -0.0018(16) -0.0086(17)
C4 0.0334(19) 0.0233(18) 0.0249(18) -0.0005(15) -0.0053(15) -0.0049(15)
C5 0.0211(16) 0.0156(16) 0.0270(17) -0.0051(13) -0.0087(14) 0.0019(13)
C6 0.0200(16) 0.0179(16) 0.0265(17) -0.0038(14) -0.0045(13) 0.0026(13)
C7 0.0220(16) 0.0183(16) 0.0215(16) -0.0061(13) -0.0007(13) 0.0036(13)
C8 0.0201(16) 0.0222(17) 0.0243(17) -0.0049(14) -0.0037(13) 0.0001(13)
C9 0.0308(19) 0.0267(19) 0.034(2) -0.0092(16) -0.0007(16) -0.0012(15)
C10 0.034(2) 0.038(2) 0.031(2) -0.0059(17) 0.0072(16) -0.0131(17)
C11 0.043(2) 0.026(2) 0.035(2) -0.0019(17) 0.0032(18) -0.0110(17)
C12 0.034(2) 0.0179(17) 0.0330(19) -0.0049(15) -0.0043(16) -0.0014(15)
C13 0.0222(17) 0.0198(17) 0.0299(18) -0.0028(14) -0.0093(14) 0.0036(13)
C14 0.0205(17) 0.0223(18) 0.0344(19) -0.0049(15) -0.0075(15) -0.0007(14)
C15 0.0268(18) 0.0261(19) 0.0298(19) 0.0019(15) -0.0115(15) -0.0010(15)
C16 0.0264(18) 0.037(2) 0.0259(18) -0.0003(16) -0.0102(15) -0.0074(16)
C17 0.0252(18) 0.033(2) 0.0313(19) -0.0073(16) -0.0095(15) -0.0040(15)
C18 0.0215(17) 0.0226(17) 0.0252(18) -0.0021(14) -0.0027(14) -0.0059(14)
C19 0.0254(17) 0.0234(18) 0.0266(18) -0.0062(14) -0.0082(14) -0.0052(14)
C20 0.0304(19) 0.0280(19) 0.0234(18) -0.0046(15) -0.0057(15) 0.0007(15)
C21 0.0250(18) 0.036(2) 0.033(2) -0.0175(17) -0.0040(15) 0.0014(15)
C22 0.0224(17) 0.0296(19) 0.0330(19) -0.0145(16) -0.0099(15) 0.0014(14)
C23 0.0298(18) 0.0221(18) 0.0316(19) -0.0076(15) -0.0104(15) -0.0038(14)
C24 0.0242(17) 0.0230(18) 0.0313(19) -0.0073(15) -0.0043(15) -0.0038(14)
C25 0.034(2) 0.035(2) 0.038(2) -0.0163(17) -0.0156(17) 0.0122(16)
C26 0.044(2) 0.049(3) 0.043(2) -0.016(2) -0.022(2) 0.012(2)
C27 0.046(2) 0.028(2) 0.051(3) -0.0131(18) -0.016(2) 0.0031(18)
C28 0.035(2) 0.038(2) 0.054(3) -0.021(2) -0.0155(19) 0.0148(18)
B1 0.0186(17) 0.0186(18) 0.0157(17) -0.0042(14) -0.0041(14) 0.0033(14)
F1 0.0262(10) 0.0289(11) 0.0220(10) -0.0063(8) -0.0018(8) -0.0029(8)
F2 0.0503(13) 0.0306(12) 0.0279(11) 0.0055(9) -0.0184(10) 0.0008(10)
F3 0.0458(13) 0.0349(13) 0.0496(14) -0.0046(11) -0.0255(11) 0.0207(10)
F4 0.0255(10) 0.0354(12) 0.0445(13) -0.0155(10) -0.0100(9) 0.0121(9)
F5 0.0238(10) 0.0245(10) 0.0207(10) -0.0028(8) -0.0019(8) -0.0001(8)
F6 0.0253(10) 0.0214(10) 0.0371(11) -0.0040(9) -0.0068(9) 0.0033(8)
F7 0.0200(10) 0.0420(13) 0.0429(13) -0.0089(10) -0.0049(9) 0.0086(9)
F8 0.0193(11) 0.0648(16) 0.0433(13) 0.0035(12) 0.0008(9) -0.0126(10)
F9 0.0383(12) 0.0391(13) 0.0345(12) 0.0058(10) -0.0081(10) -0.0206(10)
F10 0.0314(10) 0.0178(10) 0.0299(10) -0.0026(8) -0.0064(8) -0.0042(8)
F11 0.0256(10) 0.0321(11) 0.0255(10) -0.0090(9) -0.0002(8) -0.0001(8)
F12 0.0424(12) 0.0369(12) 0.0387(12) -0.0206(10) -0.0169(10) 0.0107(10)
F13 0.0477(13) 0.0247(11) 0.0615(15) -0.0186(11) -0.0272(12) -0.0007(10)
F14 0.0314(11) 0.0192(10) 0.0508(13) 0.0024(9) -0.0107(10) -0.0067(9)
F15 0.0228(10) 0.0228(10) 0.0263(10) -0.0014(8) -0.0001(8) -0.0025(8)
F16 0.0311(11) 0.0159(10) 0.0333(11) 0.0000(8) -0.0093(9) 0.0028(8)
F17 0.0345(11) 0.0303(11) 0.0281(11) 0.0105(9) -0.0073(9) 0.0001(9)
F18 0.0497(14) 0.0540(15) 0.0182(10) -0.0003(10) -0.0088(10) -0.0099(11)
F19 0.0361(12) 0.0401(13) 0.0281(11) -0.0144(9) -0.0040(9) -0.0070(10)
F20 0.0288(10) 0.0181(10) 0.0266(10) -0.0028(8) -0.0075(8) 0.0000(8)
C101 0.0181(15) 0.0153(15) 0.0214(16) -0.0023(13) -0.0080(13) 0.0002(12)
C102 0.0262(17) 0.0193(17) 0.0229(17) -0.0019(13) -0.0080(14) -0.0044(13)
C103 0.036(2) 0.0254(19) 0.0250(18) 0.0008(15) -0.0151(16) -0.0028(15)
C104 0.0298(19) 0.0187(17) 0.044(2) -0.0024(16) -0.0216(17) 0.0056(14)
C105 0.0246(17) 0.0209(17) 0.0319(19) -0.0108(15) -0.0069(15) 0.0059(14)
C106 0.0251(17) 0.0153(16) 0.0175(15) -0.0016(13) -0.0032(13) -0.0017(13)
C107 0.0232(16) 0.0240(17) 0.0157(15) -0.0016(13) -0.0056(13) -0.0022(13)
C108 0.0195(16) 0.0250(18) 0.0219(16) -0.0021(14) -0.0032(13) -0.0009(13)
C109 0.0244(18) 0.033(2) 0.0255(18) -0.0084(15) -0.0070(14) 0.0018(15)
C110 0.0198(17) 0.046(2) 0.0236(18) -0.0016(17) 0.0004(14) -0.0097(16)
C111 0.0272(18) 0.030(2) 0.0236(18) 0.0043(15) -0.0070(14) -0.0120(15)
C112 0.0290(18) 0.0246(18) 0.0219(17) -0.0012(14) -0.0073(14) -0.0031(14)
C113 0.0198(16) 0.0153(15) 0.0197(16) -0.0012(13) -0.0056(13) -0.0001(12)
C114 0.0212(16) 0.0224(17) 0.0202(16) -0.0017(13) -0.0044(13) 0.0025(13)
C115 0.0326(19) 0.0246(18) 0.0319(19) -0.0113(15) -0.0191(16) 0.0106(15)
C116 0.0293(19) 0.0171(17) 0.039(2) -0.0095(15) -0.0182(16) 0.0034(14)
C117 0.0236(17) 0.0186(17) 0.0348(19) 0.0009(15) -0.0115(15) -0.0017(14)
C118 0.0239(17) 0.0147(16) 0.0273(18) -0.0054(14) -0.0072(14) 0.0057(13)
C119 0.0152(15) 0.0203(16) 0.0201(16) -0.0019(13) -0.0034(12) 0.0015(12)
C120 0.0198(16) 0.0196(17) 0.0277(18) -0.0039(14) -0.0046(14) 0.0014(13)
C121 0.0184(16) 0.0248(18) 0.0251(18) 0.0035(15) -0.0058(14) 0.0010(14)
C122 0.0206(17) 0.041(2) 0.0175(16) 0.0028(15) -0.0052(13) -0.0061(15)
C123 0.0220(17) 0.034(2) 0.0251(18) -0.0107(15) -0.0037(14) -0.0040(14)
C124 0.0190(16) 0.0236(18) 0.0240(17) -0.0037(14) -0.0036(13) 0.0001(13)

loop_
_atom_type_symbol
_atom_type_description
_atom_type_scat_dispersion_real
_atom_type_scat_dispersion_imag
_atom_type_scat_source
C C 0.0033 0.0016 'International Tables Vol C Tables 4.2.6.8 and 6.1.1.4'
H H 0.0000 0.0000 'International Tables Vol C Tables 4.2.6.8 and 6.1.1.4'
B B 0.0013 0.0007 'International Tables Vol C Tables 4.2.6.8 and 6.1.1.4'
N N 0.0061 0.0033 'International Tables Vol C Tables 4.2.6.8 and 6.1.1.4'
F F 0.0171 0.0103 'International Tables Vol C Tables 4.2.6.8 and 6.1.1.4'
Cl Cl 0.1484 0.1585 'International Tables Vol C Tables 4.2.6.8 and 6.1.1.4'
Cu Cu 0.3201 1.2651 'International Tables Vol C Tables 4.2.6.8 and 6.1.1.4'

loop_
_exptl_crystal_face_index_h
_exptl_crystal_face_index_k
_exptl_crystal_face_index_l
_exptl_crystal_face_perp_dist
12.00 16.00 12.00 0.0269
15.00 11.00 14.00 0.0172
4.00 -7.00 -19.00 0.2372
-3.00 6.00 20.00 0.2316
-10.00 10.00 -10.00 0.0490
10.00 -10.00 10.00 0.0740
9.00 -12.00 9.00 0.0772
9.00 -14.00 -5.00 0.1504
-13.00 -14.00 -13.00 0.0209

loop_
_geom_angle_atom_site_label_1
_geom_angle_atom_site_label_2
_geom_angle_atom_site_label_3
_geom_angle
_geom_angle_site_symmetry_1
_geom_angle_site_symmetry_3
_geom_angle_publ_flag
N1 Cu1 N3 164.86(11) . . ?
N1 Cu1 N2 83.67(10) . . ?
N3 Cu1 N2 81.71(10) . . ?
N1 Cu1 Cl1 97.68(8) . . ?
N3 Cu1 Cl1 96.36(8) . . ?
N2 Cu1 Cl1 172.78(8) . . ?
C1 N1 C5 119.0(3) . . ?
C1 N1 Cu1 126.7(2) . . ?
C5 N1 Cu1 114.1(2) . . ?
C6 N2 C13 112.7(2) . . ?
C6 N2 C7 113.3(3) . . ?
C13 N2 C7 108.2(2) . . ?
C6 N2 Cu1 105.86(18) . . ?
C13 N2 Cu1 112.0(2) . . ?
C7 N2 Cu1 104.56(17) . . ?
C12 N3 C8 118.8(3) . . ?
C12 N3 Cu1 126.9(2) . . ?
C8 N3 Cu1 114.2(2) . . ?
C18 N4 C14 118.5(3) . . ?
N1 C1 C2 122.3(3) . . ?
N1 C1 H1A 118.8 . . ?
C2 C1 H1A 118.8 . . ?
C3 C2 C1 118.9(3) . . ?
C3 C2 H2A 120.5 . . ?
C1 C2 H2A 120.5 . . ?
C2 C3 C4 119.4(3) . . ?
C2 C3 H3A 120.3 . . ?
C4 C3 H3A 120.3 . . ?
C3 C4 C5 119.2(3) . . ?
C3 C4 H4A 120.4 . . ?
C5 C4 H4A 120.4 . . ?
N1 C5 C4 121.2(3) . . ?
N1 C5 C6 115.9(3) . . ?
C4 C5 C6 122.9(3) . . ?
N2 C6 C5 111.0(3) . . ?
N2 C6 H6A 109.4 . . ?
C5 C6 H6A 109.4 . . ?
N2 C6 H6B 109.4 . . ?
C5 C6 H6B 109.4 . . ?
H6A C6 H6B 108.0 . . ?
N2 C7 C8 107.9(3) . . ?
N2 C7 H7A 110.1 . . ?
C8 C7 H7A 110.1 . . ?
N2 C7 H7B 110.1 . . ?
C8 C7 H7B 110.1 . . ?
H7A C7 H7B 108.4 . . ?
N3 C8 C9 121.5(3) . . ?
N3 C8 C7 115.3(3) . . ?
C9 C8 C7 123.1(3) . . ?
C10 C9 C8 119.0(3) . . ?
C10 C9 H9A 120.5 . . ?
C8 C9 H9A 120.5 . . ?
C9 C10 C11 119.5(3) . . ?
C9 C10 H10A 120.2 . . ?
C11 C10 H10A 120.2 . . ?
C12 C11 C10 118.6(3) . . ?
C12 C11 H11A 120.7 . . ?
C10 C11 H11A 120.7 . . ?
N3 C12 C11 122.5(3) . . ?
N3 C12 H12A 118.7 . . ?
C11 C12 H12A 118.7 . . ?
N2 C13 C14 112.8(3) . . ?
N2 C13 H13A 109.0 . . ?
C14 C13 H13A 109.0 . . ?
N2 C13 H13B 109.0 . . ?
C14 C13 H13B 109.0 . . ?
H13A C13 H13B 107.8 . . ?
N4 C14 C15 123.0(3) . . ?
N4 C14 C13 115.0(3) . . ?
C15 C14 C13 121.9(3) . . ?
C14 C15 C16 118.8(3) . . ?
C14 C15 H15A 120.6 . . ?
C16 C15 H15A 120.6 . . ?
C17 C16 C15 118.6(3) . . ?
C17 C16 H16A 120.7 . . ?
C15 C16 H16A 120.7 . . ?
C16 C17 C18 119.9(3) . . ?
C16 C17 H17A 120.1 . . ?
C18 C17 H17A 120.1 . . ?
N4 C18 C17 121.1(3) . . ?
N4 C18 C19 116.8(3) . . ?
C17 C18 C19 122.0(3) . . ?
C20 C19 C24 118.1(3) . . ?
C20 C19 C18 122.0(3) . . ?
C24 C19 C18 119.8(3) . . ?
C19 C20 C21 120.8(3) . . ?
C19 C20 H20A 119.6 . . ?
C21 C20 H20A 119.6 . . ?
C22 C21 C20 121.2(3) . . ?
C22 C21 H21A 119.4 . . ?
C20 C21 H21A 119.4 . . ?
C21 C22 C23 117.5(3) . . ?
C21 C22 C25 123.3(3) . . ?
C23 C22 C25 119.1(3) . . ?
C24 C23 C22 120.9(3) . . ?
C24 C23 H23A 119.5 . . ?
C22 C23 H23A 119.5 . . ?
C23 C24 C19 121.5(3) . . ?
C23 C24 H24A 119.3 . . ?
C19 C24 H24A 119.3 . . ?
C27 C25 C26 110.5(3) . . ?
C27 C25 C28 108.5(3) . . ?
C26 C25 C28 108.3(3) . . ?
C27 C25 C22 109.4(3) . . ?
C26 C25 C22 108.8(3) . . ?
C28 C25 C22 111.3(3) . . ?
C25 C26 H26A 109.5 . . ?
C25 C26 H26B 109.5 . . ?
H26A C26 H26B 109.5 . . ?
C25 C26 H26C 109.5 . . ?
H26A C26 H26C 109.5 . . ?
H26B C26 H26C 109.5 . . ?
C25 C27 H27A 109.5 . . ?
C25 C27 H27B 109.5 . . ?
H27A C27 H27B 109.5 . . ?
C25 C27 H27C 109.5 . . ?
H27A C27 H27C 109.5 . . ?
H27B C27 H27C 109.5 . . ?
C25 C28 H28A 109.5 . . ?
C25 C28 H28B 109.5 . . ?
H28A C28 H28B 109.5 . . ?
C25 C28 H28C 109.5 . . ?
H28A C28 H28C 109.5 . . ?
H28B C28 H28C 109.5 . . ?
C107 B1 C119 102.2(2) . . ?
C107 B1 C101 115.1(3) . . ?
C119 B1 C101 112.5(2) . . ?
C107 B1 C113 112.8(3) . . ?
C119 B1 C113 112.3(3) . . ?
C101 B1 C113 102.4(2) . . ?
C106 C101 C102 113.1(3) . . ?
C106 C101 B1 126.6(3) . . ?
C102 C101 B1 119.9(3) . . ?
F1 C102 C103 116.5(3) . . ?
F1 C102 C101 119.8(3) . . ?
C103 C102 C101 123.7(3) . . ?
F2 C103 C104 119.5(3) . . ?
F2 C103 C102 120.0(3) . . ?
C104 C103 C102 120.5(3) . . ?
F3 C104 C103 121.7(3) . . ?
F3 C104 C105 119.6(3) . . ?
C103 C104 C105 118.7(3) . . ?
F4 C105 C104 120.3(3) . . ?
F4 C105 C106 120.1(3) . . ?
C104 C105 C106 119.6(3) . . ?
F5 C106 C105 114.9(3) . . ?
F5 C106 C101 120.7(3) . . ?
C105 C106 C101 124.4(3) . . ?
C108 C107 C112 113.3(3) . . ?
C108 C107 B1 119.8(3) . . ?
C112 C107 B1 126.8(3) . . ?
F6 C108 C109 115.6(3) . . ?
F6 C108 C107 120.1(3) . . ?
C109 C108 C107 124.3(3) . . ?
F7 C109 C110 120.3(3) . . ?
F7 C109 C108 120.2(3) . . ?
C110 C109 C108 119.5(3) . . ?
F8 C110 C109 120.4(3) . . ?
F8 C110 C111 119.8(3) . . ?
C109 C110 C111 119.8(3) . . ?
F9 C111 C110 120.7(3) . . ?
F9 C111 C112 120.4(3) . . ?
C110 C111 C112 118.9(3) . . ?
F10 C112 C111 115.2(3) . . ?
F10 C112 C107 120.8(3) . . ?
C111 C112 C107 124.0(3) . . ?
C118 C113 C114 113.3(3) . . ?
C118 C113 B1 119.7(3) . . ?
C114 C113 B1 127.0(3) . . ?
F11 C114 C115 115.3(3) . . ?
F11 C114 C113 120.9(3) . . ?
C115 C114 C113 123.8(3) . . ?
F12 C115 C114 120.6(3) . . ?
F12 C115 C116 119.7(3) . . ?
C114 C115 C116 119.8(3) . . ?
F13 C116 C117 121.2(3) . . ?
F13 C116 C115 120.3(3) . . ?
C117 C116 C115 118.4(3) . . ?
F14 C117 C116 119.3(3) . . ?
F14 C117 C118 121.1(3) . . ?
C116 C117 C118 119.6(3) . . ?
F15 C118 C117 115.9(3) . . ?
F15 C118 C113 119.3(3) . . ?
C117 C118 C113 124.8(3) . . ?
C124 C119 C120 113.0(3) . . ?
C124 C119 B1 119.4(3) . . ?
C120 C119 B1 127.4(3) . . ?
F16 C120 C121 114.2(3) . . ?
F16 C120 C119 121.2(3) . . ?
C121 C120 C119 124.5(3) . . ?
F17 C121 C122 120.6(3) . . ?
F17 C121 C120 120.5(3) . . ?
C122 C121 C120 118.9(3) . . ?
F18 C122 C121 120.5(3) . . ?
F18 C122 C123 120.1(3) . . ?
C121 C122 C123 119.3(3) . . ?
F19 C123 C122 119.5(3) . . ?
F19 C123 C124 120.7(3) . . ?
C122 C123 C124 119.8(3) . . ?
F20 C124 C123 116.1(3) . . ?
F20 C124 C119 119.7(3) . . ?
C123 C124 C119 124.1(3) . . ?

loop_
_geom_bond_atom_site_label_1
_geom_bond_atom_site_label_2
_geom_bond_distance
_geom_bond_site_symmetry_2
_geom_bond_publ_flag
Cu1 N1 1.984(3) . ?
Cu1 N3 1.988(3) . ?
Cu1 N2 2.084(3) . ?
Cu1 Cl1 2.2563(8) . ?
N1 C1 1.346(4) . ?
N1 C5 1.355(4) . ?
N2 C6 1.480(4) . ?
N2 C13 1.489(4) . ?
N2 C7 1.499(4) . ?
N3 C12 1.341(4) . ?
N3 C8 1.357(4) . ?
N4 C18 1.345(4) . ?
N4 C14 1.348(4) . ?
C1 C2 1.381(5) . ?
C1 H1A 0.9500 . ?
C2 C3 1.380(5) . ?
C2 H2A 0.9500 . ?
C3 C4 1.388(5) . ?
C3 H3A 0.9500 . ?
C4 C5 1.391(5) . ?
C4 H4A 0.9500 . ?
C5 C6 1.514(4) . ?
C6 H6A 0.9900 . ?
C6 H6B 0.9900 . ?
C7 C8 1.516(5) . ?
C7 H7A 0.9900 . ?
C7 H7B 0.9900 . ?
C8 C9 1.384(5) . ?
C9 C10 1.382(5) . ?
C9 H9A 0.9500 . ?
C10 C11 1.388(5) . ?
C10 H10A 0.9500 . ?
C11 C12 1.378(5) . ?
C11 H11A 0.9500 . ?
C12 H12A 0.9500 . ?
C13 C14 1.502(5) . ?
C13 H13A 0.9900 . ?
C13 H13B 0.9900 . ?
C14 C15 1.381(5) . ?
C15 C16 1.388(5) . ?
C15 H15A 0.9500 . ?
C16 C17 1.377(5) . ?
C16 H16A 0.9500 . ?
C17 C18 1.404(5) . ?
C17 H17A 0.9500 . ?
C18 C19 1.483(5) . ?
C19 C20 1.384(5) . ?
C19 C24 1.398(5) . ?
C20 C21 1.398(5) . ?
C20 H20A 0.9500 . ?
C21 C22 1.392(5) . ?
C21 H21A 0.9500 . ?
C22 C23 1.408(5) . ?
C22 C25 1.541(5) . ?
C23 C24 1.374(5) . ?
C23 H23A 0.9500 . ?
C24 H24A 0.9500 . ?
C25 C27 1.532(6) . ?
C25 C26 1.538(5) . ?
C25 C28 1.539(5) . ?
C26 H26A 0.9800 . ?
C26 H26B 0.9800 . ?
C26 H26C 0.9800 . ?
C27 H27A 0.9800 . ?
C27 H27B 0.9800 . ?
C27 H27C 0.9800 . ?
C28 H28A 0.9800 . ?
C28 H28B 0.9800 . ?
C28 H28C 0.9800 . ?
B1 C107 1.652(5) . ?
B1 C119 1.663(5) . ?
B1 C101 1.663(4) . ?
B1 C113 1.665(5) . ?
F1 C102 1.348(4) . ?
F2 C103 1.354(4) . ?
F3 C104 1.348(4) . ?
F4 C105 1.347(4) . ?
F5 C106 1.352(3) . ?
F6 C108 1.360(4) . ?
F7 C109 1.356(4) . ?
F8 C110 1.353(4) . ?
F9 C111 1.344(4) . ?
F10 C112 1.356(4) . ?
F11 C114 1.362(4) . ?
F12 C115 1.346(4) . ?
F13 C116 1.339(4) . ?
F14 C117 1.353(4) . ?
F15 C118 1.353(4) . ?
F16 C120 1.364(4) . ?
F17 C121 1.349(4) . ?
F18 C122 1.344(4) . ?
F19 C123 1.362(4) . ?
F20 C124 1.363(4) . ?
C101 C106 1.395(4) . ?
C101 C102 1.403(4) . ?
C102 C103 1.382(5) . ?
C103 C104 1.366(5) . ?
C104 C105 1.383(5) . ?
C105 C106 1.384(4) . ?
C107 C108 1.390(4) . ?
C107 C112 1.396(5) . ?
C108 C109 1.380(5) . ?
C109 C110 1.363(5) . ?
C110 C111 1.374(5) . ?
C111 C112 1.391(5) . ?
C113 C118 1.383(5) . ?
C113 C114 1.387(5) . ?
C114 C115 1.381(5) . ?
C115 C116 1.383(5) . ?
C116 C117 1.372(5) . ?
C117 C118 1.373(5) . ?
C119 C124 1.386(5) . ?
C119 C120 1.391(4) . ?
C120 C121 1.389(5) . ?
C121 C122 1.368(5) . ?
C122 C123 1.369(5) . ?
C123 C124 1.377(5) . ?

loop_
_geom_torsion_atom_site_label_1
_geom_torsion_atom_site_label_2
_geom_torsion_atom_site_label_3
_geom_torsion_atom_site_label_4
_geom_torsion
_geom_torsion_site_symmetry_1
_geom_torsion_site_symmetry_2
_geom_torsion_site_symmetry_3
_geom_torsion_site_symmetry_4
_geom_torsion_publ_flag
N3 Cu1 N1 C1 -179.3(4) . . . . ?
N2 Cu1 N1 C1 165.8(3) . . . . ?
Cl1 Cu1 N1 C1 -21.4(3) . . . . ?
N3 Cu1 N1 C5 5.4(6) . . . . ?
N2 Cu1 N1 C5 -9.6(2) . . . . ?
Cl1 Cu1 N1 C5 163.2(2) . . . . ?
N1 Cu1 N2 C6 23.5(2) . . . . ?
N3 Cu1 N2 C6 -152.6(2) . . . . ?
Cl1 Cu1 N2 C6 -77.7(6) . . . . ?
N1 Cu1 N2 C13 -99.6(2) . . . . ?
N3 Cu1 N2 C13 84.3(2) . . . . ?
Cl1 Cu1 N2 C13 159.2(5) . . . . ?
N1 Cu1 N2 C7 143.4(2) . . . . ?
N3 Cu1 N2 C7 -32.7(2) . . . . ?
Cl1 Cu1 N2 C7 42.3(7) . . . . ?
N1 Cu1 N3 C12 -177.0(4) . . . . ?
N2 Cu1 N3 C12 -161.9(3) . . . . ?
Cl1 Cu1 N3 C12 25.1(3) . . . . ?
N1 Cu1 N3 C8 2.1(6) . . . . ?
N2 Cu1 N3 C8 17.1(2) . . . . ?
Cl1 Cu1 N3 C8 -155.9(2) . . . . ?
C5 N1 C1 C2 -0.3(5) . . . . ?
Cu1 N1 C1 C2 -175.5(3) . . . . ?
N1 C1 C2 C3 0.8(5) . . . . ?
C1 C2 C3 C4 -0.6(6) . . . . ?
C2 C3 C4 C5 0.0(5) . . . . ?
C1 N1 C5 C4 -0.4(5) . . . . ?
Cu1 N1 C5 C4 175.4(3) . . . . ?
C1 N1 C5 C6 177.1(3) . . . . ?
Cu1 N1 C5 C6 -7.2(4) . . . . ?
C3 C4 C5 N1 0.6(5) . . . . ?
C3 C4 C5 C6 -176.7(3) . . . . ?
C13 N2 C6 C5 90.1(3) . . . . ?
C7 N2 C6 C5 -146.6(3) . . . . ?
Cu1 N2 C6 C5 -32.6(3) . . . . ?
N1 C5 C6 N2 27.9(4) . . . . ?
C4 C5 C6 N2 -154.7(3) . . . . ?
C6 N2 C7 C8 156.6(2) . . . . ?
C13 N2 C7 C8 -77.7(3) . . . . ?
Cu1 N2 C7 C8 41.8(3) . . . . ?
C12 N3 C8 C9 0.6(5) . . . . ?
Cu1 N3 C8 C9 -178.5(3) . . . . ?
C12 N3 C8 C7 -177.4(3) . . . . ?
Cu1 N3 C8 C7 3.5(4) . . . . ?
N2 C7 C8 N3 -31.7(4) . . . . ?
N2 C7 C8 C9 150.3(3) . . . . ?
N3 C8 C9 C10 -0.2(5) . . . . ?
C7 C8 C9 C10 177.6(3) . . . . ?
C8 C9 C10 C11 -0.1(6) . . . . ?
C9 C10 C11 C12 0.1(6) . . . . ?
C8 N3 C12 C11 -0.7(5) . . . . ?
Cu1 N3 C12 C11 178.3(3) . . . . ?
C10 C11 C12 N3 0.3(6) . . . . ?
C6 N2 C13 C14 -77.5(3) . . . . ?
C7 N2 C13 C14 156.4(3) . . . . ?
Cu1 N2 C13 C14 41.6(3) . . . . ?
C18 N4 C14 C15 -0.6(5) . . . . ?
C18 N4 C14 C13 -177.0(3) . . . . ?
N2 C13 C14 N4 -52.2(4) . . . . ?
N2 C13 C14 C15 131.4(3) . . . . ?
N4 C14 C15 C16 -1.8(5) . . . . ?
C13 C14 C15 C16 174.4(3) . . . . ?
C14 C15 C16 C17 2.2(5) . . . . ?
C15 C16 C17 C18 -0.5(5) . . . . ?
C14 N4 C18 C17 2.4(5) . . . . ?
C14 N4 C18 C19 -179.1(3) . . . . ?
C16 C17 C18 N4 -1.9(5) . . . . ?
C16 C17 C18 C19 179.7(3) . . . . ?
N4 C18 C19 C20 139.4(3) . . . . ?
C17 C18 C19 C20 -42.2(5) . . . . ?
N4 C18 C19 C24 -39.1(4) . . . . ?
C17 C18 C19 C24 139.4(3) . . . . ?
C24 C19 C20 C21 0.2(5) . . . . ?
C18 C19 C20 C21 -178.2(3) . . . . ?
C19 C20 C21 C22 -1.1(6) . . . . ?
C20 C21 C22 C23 0.5(5) . . . . ?
C20 C21 C22 C25 179.0(3) . . . . ?
C21 C22 C23 C24 1.1(5) . . . . ?
C25 C22 C23 C24 -177.5(3) . . . . ?
C22 C23 C24 C19 -2.0(5) . . . . ?
C20 C19 C24 C23 1.4(5) . . . . ?
C18 C19 C24 C23 179.9(3) . . . . ?
C21 C22 C25 C27 124.7(4) . . . . ?
C23 C22 C25 C27 -56.8(4) . . . . ?
C21 C22 C25 C26 -114.5(4) . . . . ?
C23 C22 C25 C26 64.0(4) . . . . ?
C21 C22 C25 C28 4.8(5) . . . . ?
C23 C22 C25 C28 -176.7(3) . . . . ?
C107 B1 C101 C106 -141.6(3) . . . . ?
C119 B1 C101 C106 -25.1(5) . . . . ?
C113 B1 C101 C106 95.7(4) . . . . ?
C107 B1 C101 C102 46.1(4) . . . . ?
C119 B1 C101 C102 162.6(3) . . . . ?
C113 B1 C101 C102 -76.6(3) . . . . ?
C106 C101 C102 F1 -179.2(3) . . . . ?
B1 C101 C102 F1 -5.9(5) . . . . ?
C106 C101 C102 C103 2.0(5) . . . . ?
B1 C101 C102 C103 175.2(3) . . . . ?
F1 C102 C103 F2 -1.1(5) . . . . ?
C101 C102 C103 F2 177.8(3) . . . . ?
F1 C102 C103 C104 179.3(3) . . . . ?
C101 C102 C103 C104 -1.8(6) . . . . ?
F2 C103 C104 F3 0.5(6) . . . . ?
C102 C103 C104 F3 -180.0(3) . . . . ?
F2 C103 C104 C105 -178.6(3) . . . . ?
C102 C103 C104 C105 1.0(6) . . . . ?
F3 C104 C105 F4 -0.5(5) . . . . ?
C103 C104 C105 F4 178.6(3) . . . . ?
F3 C104 C105 C106 -179.7(3) . . . . ?
C103 C104 C105 C106 -0.6(5) . . . . ?
F4 C105 C106 F5 0.8(5) . . . . ?
C104 C105 C106 F5 -179.9(3) . . . . ?
F4 C105 C106 C101 -178.2(3) . . . . ?
C104 C105 C106 C101 1.0(6) . . . . ?
C102 C101 C106 F5 179.4(3) . . . . ?
B1 C101 C106 F5 6.7(5) . . . . ?
C102 C101 C106 C105 -1.6(5) . . . . ?
B1 C101 C106 C105 -174.3(3) . . . . ?
C119 B1 C107 C108 74.5(4) . . . . ?
C101 B1 C107 C108 -163.3(3) . . . . ?
C113 B1 C107 C108 -46.3(4) . . . . ?
C119 B1 C107 C112 -101.7(4) . . . . ?
C101 B1 C107 C112 20.5(5) . . . . ?
C113 B1 C107 C112 137.5(3) . . . . ?
C112 C107 C108 F6 176.4(3) . . . . ?
B1 C107 C108 F6 -0.3(5) . . . . ?
C112 C107 C108 C109 -3.9(5) . . . . ?
B1 C107 C108 C109 179.4(3) . . . . ?
F6 C108 C109 F7 0.9(5) . . . . ?
C107 C108 C109 F7 -178.8(3) . . . . ?
F6 C108 C109 C110 -179.4(3) . . . . ?
C107 C108 C109 C110 0.9(6) . . . . ?
F7 C109 C110 F8 -1.0(5) . . . . ?
C108 C109 C110 F8 179.4(3) . . . . ?
F7 C109 C110 C111 -178.3(3) . . . . ?
C108 C109 C110 C111 2.0(6) . . . . ?
F8 C110 C111 F9 1.1(5) . . . . ?
C109 C110 C111 F9 178.5(3) . . . . ?
F8 C110 C111 C112 -178.9(3) . . . . ?
C109 C110 C111 C112 -1.5(5) . . . . ?
F9 C111 C112 F10 -1.5(5) . . . . ?
C110 C111 C112 F10 178.5(3) . . . . ?
F9 C111 C112 C107 178.1(3) . . . . ?
C110 C111 C112 C107 -1.9(5) . . . . ?
C108 C107 C112 F10 -176.0(3) . . . . ?
B1 C107 C112 F10 0.4(5) . . . . ?
C108 C107 C112 C111 4.4(5) . . . . ?
B1 C107 C112 C111 -179.2(3) . . . . ?
C107 B1 C113 C118 161.8(3) . . . . ?
C119 B1 C113 C118 47.0(4) . . . . ?
C101 B1 C113 C118 -73.9(3) . . . . ?
C107 B1 C113 C114 -20.8(4) . . . . ?
C119 B1 C113 C114 -135.6(3) . . . . ?
C101 B1 C113 C114 103.5(3) . . . . ?
C118 C113 C114 F11 175.0(3) . . . . ?
B1 C113 C114 F11 -2.6(4) . . . . ?
C118 C113 C114 C115 -5.5(4) . . . . ?
B1 C113 C114 C115 176.9(3) . . . . ?
F11 C114 C115 F12 0.8(4) . . . . ?
C113 C114 C115 F12 -178.7(3) . . . . ?
F11 C114 C115 C116 -178.9(3) . . . . ?
C113 C114 C115 C116 1.5(5) . . . . ?
F12 C115 C116 F13 2.1(4) . . . . ?
C114 C115 C116 F13 -178.2(3) . . . . ?
F12 C115 C116 C117 -177.6(3) . . . . ?
C114 C115 C116 C117 2.1(5) . . . . ?
F13 C116 C117 F14 -0.5(4) . . . . ?
C115 C116 C117 F14 179.2(3) . . . . ?
F13 C116 C117 C118 179.0(3) . . . . ?
C115 C116 C117 C118 -1.3(5) . . . . ?
F14 C117 C118 F15 -0.9(4) . . . . ?
C116 C117 C118 F15 179.6(3) . . . . ?
F14 C117 C118 C113 176.2(3) . . . . ?
C116 C117 C118 C113 -3.3(5) . . . . ?
C114 C113 C118 F15 -176.5(2) . . . . ?
B1 C113 C118 F15 1.2(4) . . . . ?
C114 C113 C118 C117 6.4(4) . . . . ?
B1 C113 C118 C117 -175.8(3) . . . . ?
C107 B1 C119 C124 77.4(3) . . . . ?
C101 B1 C119 C124 -46.6(4) . . . . ?
C113 B1 C119 C124 -161.4(3) . . . . ?
C107 B1 C119 C120 -97.6(4) . . . . ?
C101 B1 C119 C120 138.5(3) . . . . ?
C113 B1 C119 C120 23.6(4) . . . . ?
C124 C119 C120 F16 -178.9(3) . . . . ?
B1 C119 C120 F16 -3.7(5) . . . . ?
C124 C119 C120 C121 2.1(5) . . . . ?
B1 C119 C120 C121 177.4(3) . . . . ?
F16 C120 C121 F17 1.6(4) . . . . ?
C119 C120 C121 F17 -179.4(3) . . . . ?
F16 C120 C121 C122 -177.6(3) . . . . ?
C119 C120 C121 C122 1.4(5) . . . . ?
F17 C121 C122 F18 -1.0(5) . . . . ?
C120 C121 C122 F18 178.2(3) . . . . ?
F17 C121 C122 C123 179.5(3) . . . . ?
C120 C121 C122 C123 -1.2(5) . . . . ?
F18 C122 C123 F19 -2.7(5) . . . . ?
C121 C122 C123 F19 176.7(3) . . . . ?
F18 C122 C123 C124 178.0(3) . . . . ?
C121 C122 C123 C124 -2.6(5) . . . . ?
F19 C123 C124 F20 4.8(4) . . . . ?
C122 C123 C124 F20 -175.9(3) . . . . ?
F19 C123 C124 C119 -172.6(3) . . . . ?
C122 C123 C124 C119 6.7(5) . . . . ?
C120 C119 C124 F20 176.5(3) . . . . ?
B1 C119 C124 F20 0.8(4) . . . . ?
C120 C119 C124 C123 -6.2(5) . . . . ?
B1 C119 C124 C123 178.1(3) . . . . ?

loop_
_diffrn_scan_number
_diffrn_scan_type
_diffrn_scan_start
_diffrn_scan_end
_diffrn_scan_width
_diffrn_scan_exptime
_diffrn_scan_omega
_diffrn_scan_theta
_diffrn_scan_kappa
_diffrn_scan_phi
_diffrn_scan_omega1
_diffrn_scan_theta1
_diffrn_scan_frames
1 omega 11.37 99.37 1.00 20.00 - 25.00 -149.00 0.00 0.00 0.00 88
2 omega -65.50 36.50 1.00 20.00 - -35.00 71.00 120.00 0.00 0.00 102
3 omega -4.20 92.80 1.00 20.00 - 23.80 70.00 240.00 0.00 0.00 97
4 omega -46.00 51.00 1.00 20.00 - 23.80 -70.00 0.00 0.00 0.00 97
5 omega -46.00 51.00 1.00 20.00 - 23.80 -70.00 120.00 0.00 0.00 97
6 omega -46.00 51.00 1.00 20.00 - 23.80 -70.00 240.00 0.00 0.00 97
